data_7204556
loop_
_publ_author_name
'Liang, Fushun'
'Chen, Jiangshan'
'Cheng, Yanxiang'
'Wang, Lixiang'
'Ma, Dongge'
'Jing, Xiabin'
'Wang, Fosong'

_publ_section_title
;
 Synthesis, characterization, photoluminescent and electroluminescent
 properties of new conjugated 2,2?-(arylenedivinylene)bis-8-substituted
 quinolines
;
_journal_issue 6
_journal_name_full 'Journal of Materials Chemistry'
_journal_page_first 1392
_journal_paper_doi 10.1039/b210408c
_journal_volume 13
_journal_year 2003
_chemical_formula_sum 'C28 H20 N2'
_chemical_formula_weight 384.46
_chemical_name_systematic
; 
? 
;
_space_group_IT_number 2
_symmetry_cell_setting triclinic
_symmetry_space_group_name_Hall '-P 1'
_symmetry_space_group_name_H-M 'P -1'
_atom_sites_solution_hydrogens geom
_atom_sites_solution_primary direct
_atom_sites_solution_secondary difmap
_audit_creation_method SHELXL-97
_cell_angle_alpha 102.0590(10)
_cell_angle_beta 90.274(5)
_cell_angle_gamma 91.559(5)
_cell_formula_units_Z 2
_cell_length_a 4.05020(10)
_cell_length_b 11.6459(6)
_cell_length_c 20.9044(11)
_cell_measurement_reflns_used total
_cell_measurement_temperature 223(2)
_cell_measurement_theta_max 27.45
_cell_measurement_theta_min 1.00
_cell_volume 963.85(7)
_computing_cell_refinement PROCESS-AUTO
_computing_data_collection PROCESS-AUTO
_computing_data_reduction PROCESS-AUTO
_computing_molecular_graphics 'SHELXP-97 (Sheldrick, 1997)'
_computing_publication_material 'SHELXL-97 (Sheldrick, 1997)'
_computing_structure_refinement 'SHELXL-97 (Sheldrick, 1997)'
_computing_structure_solution 'SHELXS-97 (Sheldrick, 1990)'
_diffrn_ambient_temperature 223(2)
_diffrn_detector_area_resol_mean 10.0
_diffrn_measured_fraction_theta_full 0.892
_diffrn_measured_fraction_theta_max 0.892
_diffrn_measurement_device_type 'Rigaku RAXIS-RAPID'
_diffrn_measurement_method 'oscillation '
_diffrn_radiation_monochromator graphite
_diffrn_radiation_source 'rotor x-ray tube'
_diffrn_radiation_type MoK\a
_diffrn_radiation_wavelength 0.71073
_diffrn_reflns_av_R_equivalents 0.0276
_diffrn_reflns_av_sigmaI/netI 0.0298
_diffrn_reflns_limit_h_max 5
_diffrn_reflns_limit_h_min -5
_diffrn_reflns_limit_k_max 15
_diffrn_reflns_limit_k_min -15
_diffrn_reflns_limit_l_max 27
_diffrn_reflns_limit_l_min -27
_diffrn_reflns_number 5649
_diffrn_reflns_theta_full 27.48
_diffrn_reflns_theta_max 27.48
_diffrn_reflns_theta_min 1.79
_diffrn_standards_decay_% 0
_diffrn_standards_interval_count 0
_diffrn_standards_interval_time .
_diffrn_standards_number 0
_exptl_absorpt_coefficient_mu 0.078
_exptl_absorpt_correction_T_max 0.9851
_exptl_absorpt_correction_T_min 0.9425
_exptl_absorpt_correction_type multi-scan
_exptl_absorpt_process_details
;
Higashi Progrom for Absorption Correcttion.
Rigaku Corporation&#x00A3;&#x00AC;Tokyo&#x00A3;&#x00AC;Japan.
;
_exptl_crystal_colour yellow
_exptl_crystal_density_diffrn 1.325
_exptl_crystal_density_meas ?
_exptl_crystal_density_method 'not measured'
_exptl_crystal_description block
_exptl_crystal_F_000 404
_exptl_crystal_size_max 0.77
_exptl_crystal_size_mid 0.31
_exptl_crystal_size_min 0.19
_refine_diff_density_max 0.192
_refine_diff_density_min -0.242
_refine_diff_density_rms 0.059
_refine_ls_extinction_coef 0
_refine_ls_extinction_method none
_refine_ls_goodness_of_fit_ref 1.084
_refine_ls_hydrogen_treatment mixed
_refine_ls_matrix_type full
_refine_ls_number_parameters 351
_refine_ls_number_reflns 3955
_refine_ls_number_restraints 0
_refine_ls_restrained_S_all 1.084
_refine_ls_R_factor_all 0.0733
_refine_ls_R_factor_gt 0.0541
_refine_ls_shift/su_max 0.000
_refine_ls_shift/su_mean 0.000
_refine_ls_structure_factor_coef Fsqd
_refine_ls_weighting_details 'calc w=1/[\s^2^(Fo^2^)+(0.0844P)^2^+0.2941P] where P=(Fo^2^+2Fc^2^)/3'
_refine_ls_weighting_scheme calc
_refine_ls_wR_factor_gt 0.1584
_refine_ls_wR_factor_ref 0.1696
_reflns_number_gt 2837
_reflns_number_total 3955
_reflns_threshold_expression >2sigma(I)
_cod_data_source_file b210408c.txt
_cod_data_source_block lfs1a
_cod_depositor_comments
;
The following automatic conversions were performed:
'_symmetry_cell_setting' value 'Triclinic' changed to 'triclinic'
according to '/home/saulius/struct/CIF-dictionaries/cif_core.dic'
dictionary named 'cif_core.dic' version 2.4.1 from 2010-06-29.

Automatic conversion script
Id: cif_fix_enum 1555 2011-01-17 13:19:09Z saulius 

The following automatic conversions were performed:

'_exptl_crystal_density_meas' value 'none' was changed to '?' - the
value is perceived as not measured.

Automatic conversion script
Id: cif_fix_values 3008 2015-01-20 13:52:24Z robertas 
;
_cod_original_sg_symbol_H-M P-1
_cod_database_code 7204556

loop_
_symmetry_equiv_pos_as_xyz
'x, y, z'
'-x, -y, -z'

loop_
_atom_site_label
_atom_site_type_symbol
_atom_site_fract_x
_atom_site_fract_y
_atom_site_fract_z
_atom_site_U_iso_or_equiv
_atom_site_adp_type
_atom_site_occupancy
_atom_site_symmetry_multiplicity
_atom_site_calc_flag
_atom_site_refinement_flags
_atom_site_disorder_assembly
_atom_site_disorder_group
N1 N 0.3851(4) 0.59088(13) 0.22469(8) 0.0331(4) Uani 1 1 d . . .
N2 N 0.7504(4) 0.10859(13) 0.25209(8) 0.0326(4) Uani 1 1 d . . .
C1 C 0.2767(5) 0.63557(16) 0.17341(9) 0.0315(4) Uani 1 1 d . . .
C2 C 0.3251(6) 0.5708(2) 0.10999(10) 0.0426(5) Uani 1 1 d . . .
H2 H 0.415(6) 0.493(2) 0.1027(11) 0.049(7) Uiso 1 1 d . . .
C3 C 0.2216(6) 0.6125(2) 0.05751(10) 0.0452(5) Uani 1 1 d . . .
H3 H 0.265(6) 0.569(2) 0.0147(12) 0.051(7) Uiso 1 1 d . . .
C4 C 0.0609(6) 0.7192(2) 0.06571(11) 0.0444(5) Uani 1 1 d . . .
H4 H -0.021(7) 0.745(2) 0.0291(13) 0.060(8) Uiso 1 1 d . . .
C5 C 0.0109(5) 0.78428(19) 0.12633(10) 0.0383(5) Uani 1 1 d . . .
H5 H -0.117(6) 0.857(2) 0.1338(11) 0.052(7) Uiso 1 1 d . . .
C6 C 0.1183(5) 0.74515(16) 0.18185(9) 0.0320(4) Uani 1 1 d . . .
C7 C 0.0802(5) 0.80916(17) 0.24633(10) 0.0369(5) Uani 1 1 d . . .
H7 H -0.025(6) 0.884(2) 0.2529(12) 0.056(7) Uiso 1 1 d . . .
C8 C 0.1858(5) 0.76325(17) 0.29647(10) 0.0366(5) Uani 1 1 d . . .
H8 H 0.158(6) 0.8045(19) 0.3399(11) 0.040(6) Uiso 1 1 d . . .
C9 C 0.3346(5) 0.65140(16) 0.28385(9) 0.0317(4) Uani 1 1 d . . .
C10 C 0.4418(5) 0.59352(17) 0.33612(9) 0.0339(4) Uani 1 1 d . . .
H10 H 0.583(5) 0.5274(19) 0.3217(10) 0.035(6) Uiso 1 1 d . . .
C11 C 0.3535(5) 0.62236(17) 0.39805(10) 0.0346(4) Uani 1 1 d . . .
H11 H 0.219(6) 0.697(2) 0.4129(11) 0.050(7) Uiso 1 1 d . . .
C12 C 0.4369(5) 0.55907(16) 0.44931(9) 0.0307(4) Uani 1 1 d . . .
C13 C 0.6024(5) 0.45323(17) 0.43752(9) 0.0340(4) Uani 1 1 d . . .
H13 H 0.687(6) 0.4239(19) 0.3955(11) 0.042(6) Uiso 1 1 d . . .
C14 C 0.3351(5) 0.60396(17) 0.51255(9) 0.0339(4) Uani 1 1 d . . .
H14 H 0.225(6) 0.682(2) 0.5256(10) 0.040(6) Uiso 1 1 d . . .
C15 C 0.6820(5) 0.13441(16) 0.19326(9) 0.0320(4) Uani 1 1 d . . .
C16 C 0.4878(5) 0.05227(18) 0.14811(10) 0.0379(5) Uani 1 1 d . . .
H16 H 0.404(6) -0.024(2) 0.1616(11) 0.046(6) Uiso 1 1 d . . .
C17 C 0.4189(6) 0.0728(2) 0.08806(11) 0.0458(5) Uani 1 1 d . . .
H17 H 0.279(7) 0.011(2) 0.0581(12) 0.057(7) Uiso 1 1 d . . .
C18 C 0.5382(6) 0.1762(2) 0.07053(11) 0.0491(6) Uani 1 1 d . . .
H18 H 0.480(7) 0.186(2) 0.0258(13) 0.069(8) Uiso 1 1 d . . .
C19 C 0.7227(6) 0.2581(2) 0.11303(11) 0.0457(6) Uani 1 1 d . . .
H19 H 0.804(7) 0.330(2) 0.1029(12) 0.057(7) Uiso 1 1 d . . .
C20 C 0.7989(5) 0.24072(17) 0.17630(9) 0.0342(4) Uani 1 1 d . . .
C21 C 0.9892(6) 0.32099(17) 0.22253(11) 0.0406(5) Uani 1 1 d . . .
H21 H 1.077(5) 0.3997(18) 0.2132(10) 0.036(5) Uiso 1 1 d . . .
C22 C 1.0537(6) 0.29427(18) 0.28110(10) 0.0389(5) Uani 1 1 d . . .
H22 H 1.188(6) 0.356(2) 0.3145(11) 0.046(6) Uiso 1 1 d . . .
C23 C 0.9310(5) 0.18596(16) 0.29440(9) 0.0326(4) Uani 1 1 d . . .
C24 C 1.0091(5) 0.15879(18) 0.35759(9) 0.0354(4) Uani 1 1 d . . .
H24 H 1.170(5) 0.2127(18) 0.3857(10) 0.034(5) Uiso 1 1 d . . .
C25 C 0.8736(5) 0.06702(17) 0.37849(9) 0.0333(4) Uani 1 1 d . . .
H25 H 0.705(6) 0.018(2) 0.3513(11) 0.044(6) Uiso 1 1 d . . .
C26 C 0.9426(5) 0.03502(16) 0.44056(9) 0.0308(4) Uani 1 1 d . . .
C27 C 0.8058(5) -0.07088(17) 0.45230(9) 0.0336(4) Uani 1 1 d . . .
H27 H 0.659(6) -0.1247(19) 0.4193(10) 0.038(6) Uiso 1 1 d . . .
C28 C 1.1379(5) 0.10534(17) 0.49003(9) 0.0333(4) Uani 1 1 d . . .
H28 H 1.236(7) 0.182(2) 0.4844(12) 0.066(8) Uiso 1 1 d . . .

loop_
_atom_site_aniso_label
_atom_site_aniso_U_11
_atom_site_aniso_U_22
_atom_site_aniso_U_33
_atom_site_aniso_U_23
_atom_site_aniso_U_13
_atom_site_aniso_U_12
N1 0.0393(9) 0.0283(8) 0.0334(8) 0.0100(6) 0.0024(7) 0.0005(7)
N2 0.0363(9) 0.0314(8) 0.0328(8) 0.0124(6) 0.0026(7) 0.0030(7)
C1 0.0323(10) 0.0289(9) 0.0348(10) 0.0104(7) 0.0009(8) -0.0024(8)
C2 0.0479(13) 0.0408(11) 0.0394(11) 0.0085(9) 0.0043(10) 0.0037(10)
C3 0.0491(13) 0.0547(13) 0.0310(11) 0.0077(9) -0.0002(9) -0.0035(11)
C4 0.0394(11) 0.0604(14) 0.0380(11) 0.0221(10) -0.0066(9) -0.0047(10)
C5 0.0349(11) 0.0414(11) 0.0424(11) 0.0178(9) -0.0037(9) -0.0015(9)
C6 0.0317(10) 0.0305(9) 0.0357(10) 0.0115(8) -0.0002(8) -0.0021(8)
C7 0.0418(11) 0.0292(9) 0.0405(11) 0.0082(8) 0.0026(9) 0.0052(8)
C8 0.0430(11) 0.0321(10) 0.0338(10) 0.0051(8) 0.0022(9) 0.0015(8)
C9 0.0328(10) 0.0319(9) 0.0324(10) 0.0119(7) 0.0005(8) -0.0030(8)
C10 0.0377(11) 0.0311(9) 0.0344(10) 0.0101(8) -0.0004(8) 0.0010(8)
C11 0.0370(11) 0.0338(10) 0.0344(10) 0.0107(8) -0.0023(8) 0.0010(8)
C12 0.0301(9) 0.0337(9) 0.0288(9) 0.0082(7) -0.0038(7) -0.0018(7)
C13 0.0361(10) 0.0376(10) 0.0284(9) 0.0070(8) 0.0012(8) 0.0028(8)
C14 0.0361(10) 0.0316(9) 0.0348(10) 0.0082(8) -0.0012(8) 0.0040(8)
C15 0.0341(10) 0.0314(9) 0.0324(10) 0.0096(8) 0.0058(8) 0.0087(8)
C16 0.0380(11) 0.0387(10) 0.0368(10) 0.0072(8) 0.0008(9) 0.0043(9)
C17 0.0411(12) 0.0582(14) 0.0375(12) 0.0080(10) -0.0024(10) 0.0076(11)
C18 0.0452(13) 0.0690(15) 0.0384(12) 0.0214(11) 0.0017(10) 0.0161(12)
C19 0.0500(13) 0.0499(13) 0.0455(12) 0.0268(10) 0.0116(10) 0.0167(11)
C20 0.0357(10) 0.0334(10) 0.0368(10) 0.0138(8) 0.0086(8) 0.0089(8)
C21 0.0485(12) 0.0302(10) 0.0450(12) 0.0121(9) 0.0108(10) 0.0040(9)
C22 0.0436(12) 0.0328(10) 0.0396(11) 0.0063(8) 0.0043(9) -0.0022(9)
C23 0.0347(10) 0.0329(9) 0.0308(9) 0.0073(7) 0.0039(8) 0.0042(8)
C24 0.0358(11) 0.0396(10) 0.0304(10) 0.0063(8) 0.0003(8) 0.0017(9)
C25 0.0360(10) 0.0341(9) 0.0295(9) 0.0056(8) 0.0005(8) 0.0040(8)
C26 0.0318(10) 0.0316(9) 0.0289(9) 0.0050(7) 0.0041(8) 0.0071(8)
C27 0.0351(10) 0.0346(10) 0.0304(10) 0.0052(8) -0.0010(8) 0.0014(8)
C28 0.0353(10) 0.0303(9) 0.0344(10) 0.0069(8) 0.0027(8) 0.0006(8)

loop_
_atom_type_symbol
_atom_type_description
_atom_type_scat_dispersion_real
_atom_type_scat_dispersion_imag
_atom_type_scat_source
C C 0.0033 0.0016 'International Tables Vol C Tables 4.2.6.8 and 6.1.1.4'
H H 0.0000 0.0000 'International Tables Vol C Tables 4.2.6.8 and 6.1.1.4'
N N 0.0061 0.0033 'International Tables Vol C Tables 4.2.6.8 and 6.1.1.4'

loop_
_geom_angle_atom_site_label_1
_geom_angle_atom_site_label_2
_geom_angle_atom_site_label_3
_geom_angle
_geom_angle_site_symmetry_1
_geom_angle_site_symmetry_3
_geom_angle_publ_flag
C9 N1 C1 117.86(16) . . ?
C23 N2 C15 117.82(16) . . ?
N1 C1 C2 118.33(17) . . ?
N1 C1 C6 122.65(17) . . ?
C2 C1 C6 119.02(18) . . ?
C3 C2 C1 120.1(2) . . ?
C2 C3 C4 120.9(2) . . ?
C5 C4 C3 120.5(2) . . ?
C4 C5 C6 120.4(2) . . ?
C5 C6 C7 123.52(18) . . ?
C5 C6 C1 119.02(18) . . ?
C7 C6 C1 117.45(17) . . ?
C8 C7 C6 119.13(18) . . ?
C7 C8 C9 119.88(18) . . ?
N1 C9 C8 122.96(17) . . ?
N1 C9 C10 114.17(16) . . ?
C8 C9 C10 122.87(17) . . ?
C11 C10 C9 125.52(19) . . ?
C10 C11 C12 125.81(19) . . ?
C14 C12 C13 117.97(17) . . ?
C14 C12 C11 118.41(17) . . ?
C13 C12 C11 123.57(17) . . ?
C14 C13 C12 120.86(18) 2_666 . ?
C13 C14 C12 121.17(18) 2_666 . ?
N2 C15 C16 117.96(17) . . ?
N2 C15 C20 122.02(18) . . ?
C16 C15 C20 120.02(17) . . ?
C17 C16 C15 120.2(2) . . ?
C16 C17 C18 120.1(2) . . ?
C19 C18 C17 121.3(2) . . ?
C18 C19 C20 120.5(2) . . ?
C21 C20 C19 123.59(19) . . ?
C21 C20 C15 118.59(17) . . ?
C19 C20 C15 117.8(2) . . ?
C22 C21 C20 118.67(18) . . ?
C21 C22 C23 119.63(19) . . ?
N2 C23 C22 123.26(18) . . ?
N2 C23 C24 118.39(17) . . ?
C22 C23 C24 118.35(18) . . ?
C25 C24 C23 123.30(19) . . ?
C24 C25 C26 125.88(19) . . ?
C28 C26 C27 118.09(17) . . ?
C28 C26 C25 123.11(18) . . ?
C27 C26 C25 118.81(17) . . ?
C28 C27 C26 121.32(18) 2_756 . ?
C27 C28 C26 120.59(18) 2_756 . ?

loop_
_geom_bond_atom_site_label_1
_geom_bond_atom_site_label_2
_geom_bond_distance
_geom_bond_site_symmetry_2
_geom_bond_publ_flag
N1 C9 1.309(2) . ?
N1 C1 1.361(2) . ?
N2 C23 1.324(3) . ?
N2 C15 1.355(2) . ?
C1 C2 1.399(3) . ?
C1 C6 1.422(3) . ?
C2 C3 1.359(3) . ?
C3 C4 1.397(3) . ?
C4 C5 1.353(3) . ?
C5 C6 1.404(3) . ?
C6 C7 1.409(3) . ?
C7 C8 1.345(3) . ?
C8 C9 1.425(3) . ?
C9 C10 1.468(2) . ?
C10 C11 1.321(3) . ?
C11 C12 1.465(3) . ?
C12 C14 1.385(3) . ?
C12 C13 1.396(3) . ?
C13 C14 1.376(3) 2_666 ?
C14 C13 1.376(3) 2_666 ?
C15 C16 1.414(3) . ?
C15 C20 1.427(3) . ?
C16 C17 1.355(3) . ?
C17 C18 1.405(4) . ?
C18 C19 1.363(4) . ?
C19 C20 1.413(3) . ?
C20 C21 1.406(3) . ?
C21 C22 1.351(3) . ?
C22 C23 1.424(3) . ?
C23 C24 1.456(3) . ?
C24 C25 1.342(3) . ?
C25 C26 1.451(3) . ?
C26 C28 1.403(3) . ?
C26 C27 1.407(3) . ?
C27 C28 1.368(3) 2_756 ?
C28 C27 1.368(3) 2_756 ?

loop_
_geom_torsion_atom_site_label_1
_geom_torsion_atom_site_label_2
_geom_torsion_atom_site_label_3
_geom_torsion_atom_site_label_4
_geom_torsion
_geom_torsion_site_symmetry_1
_geom_torsion_site_symmetry_2
_geom_torsion_site_symmetry_3
_geom_torsion_site_symmetry_4
_geom_torsion_publ_flag
C9 N1 C1 C2 -179.07(18) . . . . ?
C9 N1 C1 C6 1.2(3) . . . . ?
N1 C1 C2 C3 -179.8(2) . . . . ?
C6 C1 C2 C3 0.0(3) . . . . ?
C1 C2 C3 C4 -1.1(3) . . . . ?
C2 C3 C4 C5 1.3(3) . . . . ?
C3 C4 C5 C6 -0.3(3) . . . . ?
C4 C5 C6 C7 178.8(2) . . . . ?
C4 C5 C6 C1 -0.8(3) . . . . ?
N1 C1 C6 C5 -179.32(18) . . . . ?
C2 C1 C6 C5 0.9(3) . . . . ?
N1 C1 C6 C7 1.1(3) . . . . ?
C2 C1 C6 C7 -178.67(18) . . . . ?
C5 C6 C7 C8 178.8(2) . . . . ?
C1 C6 C7 C8 -1.7(3) . . . . ?
C6 C7 C8 C9 0.1(3) . . . . ?
C1 N1 C9 C8 -2.9(3) . . . . ?
C1 N1 C9 C10 176.62(16) . . . . ?
C7 C8 C9 N1 2.3(3) . . . . ?
C7 C8 C9 C10 -177.14(19) . . . . ?
N1 C9 C10 C11 -163.9(2) . . . . ?
C8 C9 C10 C11 15.6(3) . . . . ?
C9 C10 C11 C12 174.58(18) . . . . ?
C10 C11 C12 C14 177.5(2) . . . . ?
C10 C11 C12 C13 -5.2(3) . . . . ?
C14 C12 C13 C14 -0.6(3) . . . 2_666 ?
C11 C12 C13 C14 -177.97(18) . . . 2_666 ?
C13 C12 C14 C13 0.6(3) . . . 2_666 ?
C11 C12 C14 C13 178.11(18) . . . 2_666 ?
C23 N2 C15 C16 -179.68(17) . . . . ?
C23 N2 C15 C20 0.2(3) . . . . ?
N2 C15 C16 C17 -178.49(18) . . . . ?
C20 C15 C16 C17 1.6(3) . . . . ?
C15 C16 C17 C18 -0.4(3) . . . . ?
C16 C17 C18 C19 -0.4(3) . . . . ?
C17 C18 C19 C20 0.0(3) . . . . ?
C18 C19 C20 C21 179.6(2) . . . . ?
C18 C19 C20 C15 1.2(3) . . . . ?
N2 C15 C20 C21 -0.4(3) . . . . ?
C16 C15 C20 C21 179.49(18) . . . . ?
N2 C15 C20 C19 178.15(17) . . . . ?
C16 C15 C20 C19 -2.0(3) . . . . ?
C19 C20 C21 C22 -178.5(2) . . . . ?
C15 C20 C21 C22 0.0(3) . . . . ?
C20 C21 C22 C23 0.5(3) . . . . ?
C15 N2 C23 C22 0.4(3) . . . . ?
C15 N2 C23 C24 -179.42(16) . . . . ?
C21 C22 C23 N2 -0.8(3) . . . . ?
C21 C22 C23 C24 179.03(19) . . . . ?
N2 C23 C24 C25 -8.8(3) . . . . ?
C22 C23 C24 C25 171.38(19) . . . . ?
C23 C24 C25 C26 179.59(17) . . . . ?
C24 C25 C26 C28 7.1(3) . . . . ?
C24 C25 C26 C27 -173.44(19) . . . . ?
C28 C26 C27 C28 -0.4(3) . . . 2_756 ?
C25 C26 C27 C28 -179.87(17) . . . 2_756 ?
C27 C26 C28 C27 0.4(3) . . . 2_756 ?
C25 C26 C28 C27 179.84(18) . . . 2_756 ?
